data_4324866
loop_
_publ_author_name
'Shuanming Zhang'
'Roberto Pattacini'
'Pierre Braunstein'

_publ_contact_author_address
;Laboratoire de Chimie de Coordination
UMR 7177 CNRS
Universit\'e de Strasbourg
Institut Le Bel - 4 rue Blaise Pascal, 
CS 90032, F-67081 STRASBOURG cedex
France
;
_publ_contact_author_email braunst@chimie.u-strasbg.fr
_publ_contact_author_fax '+33 (0)3 68 85 13 22'
_publ_contact_author_name 'Dr. Pierre Braunstein'
_publ_contact_author_phone '+33 (0)3 68 85 13 08'
_publ_section_title
;
 Unexpected Metal-Induced Isomerisms and Phosphoryl Migrations in Pt(II)
 and Pd(II) Complexes of the Functional Phosphine
 2-(Bis(diphenylphosphino)methyl)-oxazoline
;
_journal_name_full 'Inorganic Chemistry'
_journal_page_first 3511
_journal_page_last 3522
_journal_paper_doi 10.1021/ic1024422
_journal_volume 50
_journal_year 2011
_chemical_formula_moiety 'C56 H48 Au2 Cl2 N2 O2 P4 Pd, C H Cl3'
_chemical_formula_sum 'C57 H49 Au2 Cl5 N2 O2 P4 Pd'
_chemical_formula_weight 1595.45
_space_group_IT_number 14
_symmetry_cell_setting monoclinic
_symmetry_Int_Tables_number 14
_symmetry_space_group_name_Hall '-P 2ybc'
_symmetry_space_group_name_H-M 'P 1 21/c 1'
_atom_sites_solution_hydrogens geom
_atom_sites_solution_primary direct
_atom_sites_solution_secondary difmap
_audit_creation_method SHELXL-97
_cell_angle_alpha 90.00
_cell_angle_beta 107.4140(10)
_cell_angle_gamma 90.00
_cell_formula_units_Z 8
_cell_length_a 25.1972(4)
_cell_length_b 24.7389(5)
_cell_length_c 18.8381(4)
_cell_measurement_reflns_used 24202
_cell_measurement_temperature 173(2)
_cell_measurement_theta_max 27.48
_cell_measurement_theta_min 0.998
_cell_volume 11204.5(4)
_computing_cell_refinement 'HKL Scalepack (Otwinowski & Minor 1997)'
_computing_data_reduction 'HKL Denzo and Scalepack (Otwinowski & Minor 1997)'
_computing_molecular_graphics ORTEP-3
_computing_publication_material PLATON
_computing_structure_refinement 'SHELXL-97 (Sheldrick, 1997)'
_computing_structure_solution 'SHELXS-97 (Sheldrick, 1997)'
_diffrn_ambient_temperature 173(2)
_diffrn_detector_area_resol_mean 9
_diffrn_measured_fraction_theta_full 0.994
_diffrn_measured_fraction_theta_max 0.994
_diffrn_measurement_device_type KappaCCD
_diffrn_measurement_method CCD
_diffrn_radiation_monochromator graphite
_diffrn_radiation_probe x-ray
_diffrn_radiation_type MoK\a
_diffrn_radiation_wavelength 0.71073
_diffrn_reflns_av_R_equivalents 0.0709
_diffrn_reflns_av_sigmaI/netI 0.0809
_diffrn_reflns_limit_h_max 28
_diffrn_reflns_limit_h_min -32
_diffrn_reflns_limit_k_max 30
_diffrn_reflns_limit_k_min -32
_diffrn_reflns_limit_l_max 21
_diffrn_reflns_limit_l_min -24
_diffrn_reflns_number 94803
_diffrn_reflns_theta_full 27.48
_diffrn_reflns_theta_max 27.48
_diffrn_reflns_theta_min 1.18
_diffrn_source 'fine-focus sealed tube'
_exptl_absorpt_coefficient_mu 5.939
_exptl_absorpt_correction_T_max 0.694
_exptl_absorpt_correction_T_min 0.540
_exptl_absorpt_correction_type multi-scan
_exptl_absorpt_process_details 'L. Spek, J. Appl.Cryst. 2003, 36, 7, B. Blessing, Acta Cryst, 1995, A51, 33'
_exptl_crystal_colour orange
_exptl_crystal_density_diffrn 1.892
_exptl_crystal_description block
_exptl_crystal_F_000 6160
_exptl_crystal_size_max 0.1
_exptl_crystal_size_mid 0.08
_exptl_crystal_size_min 0.06
_refine_diff_density_max 1.402
_refine_diff_density_min -1.804
_refine_diff_density_rms 0.158
_refine_ls_extinction_method none
_refine_ls_goodness_of_fit_ref 1.006
_refine_ls_hydrogen_treatment constr
_refine_ls_matrix_type full
_refine_ls_number_parameters 1315
_refine_ls_number_reflns 25553
_refine_ls_number_restraints 0
_refine_ls_restrained_S_all 1.006
_refine_ls_R_factor_all 0.1137
_refine_ls_R_factor_gt 0.0464
_refine_ls_shift/su_max 0.003
_refine_ls_shift/su_mean 0.000
_refine_ls_structure_factor_coef Fsqd
_refine_ls_weighting_details 'calc w=1/[\s^2^(Fo^2^)+(0.0470P)^2^+0.0000P] where P=(Fo^2^+2Fc^2^)/3'
_refine_ls_weighting_scheme calc
_refine_ls_wR_factor_gt 0.0944
_refine_ls_wR_factor_ref 0.1147
_reflns_number_gt 14012
_reflns_number_total 25553
_reflns_threshold_expression >2sigma(I)
_cod_data_source_file ic1024422_si_003_2.cif
_cod_data_source_block compound4
_cod_original_sg_symbol_H-M 'P 21/c'
_cod_database_code 4324866

loop_
_symmetry_equiv_pos_as_xyz
'x, y, z'
'-x, y+1/2, -z+1/2'
'-x, -y, -z'
'x, -y-1/2, z-1/2'

loop_
_atom_site_label
_atom_site_type_symbol
_atom_site_fract_x
_atom_site_fract_y
_atom_site_fract_z
_atom_site_U_iso_or_equiv
_atom_site_adp_type
_atom_site_occupancy
_atom_site_symmetry_multiplicity
_atom_site_calc_flag
_atom_site_refinement_flags
_atom_site_disorder_assembly
_atom_site_disorder_group
Au1A Au 0.239724(11) 0.158379(11) 0.057736(16) 0.03670(8) Uani 1 1 d . . .
Au1B Au 0.256778(11) 0.664510(11) 0.444853(15) 0.03261(8) Uani 1 1 d . . .
Au2A Au -0.007370(10) 0.434654(11) 0.209040(15) 0.03028(8) Uani 1 1 d . . .
Au2B Au 0.504931(11) 0.939505(11) 0.289246(15) 0.03158(8) Uani 1 1 d . . .
Pd1A Pd 0.037587(19) 0.20527(2) 0.16851(3) 0.02475(12) Uani 1 1 d . . .
Pd1B Pd 0.460267(19) 0.70719(2) 0.34105(3) 0.02513(12) Uani 1 1 d . . .
P1A P 0.11642(7) 0.20576(7) 0.13215(9) 0.0269(4) Uani 1 1 d . . .
P1B P 0.37968(7) 0.70706(7) 0.37247(9) 0.0262(4) Uani 1 1 d . . .
P2A P 0.02447(7) 0.29622(7) 0.16990(9) 0.0264(4) Uani 1 1 d . . .
P2B P 0.47477(7) 0.79832(7) 0.34356(9) 0.0268(4) Uani 1 1 d . . .
P3A P 0.18826(7) 0.10729(8) 0.11011(11) 0.0342(5) Uani 1 1 d . . .
P3B P 0.30932(7) 0.60956(7) 0.39991(10) 0.0300(4) Uani 1 1 d . . .
P4A P -0.05079(7) 0.36366(7) 0.24041(10) 0.0281(4) Uani 1 1 d . . .
P4B P 0.55086(7) 0.86580(7) 0.27158(10) 0.0296(4) Uani 1 1 d . . .
N1A N 0.0482(2) 0.1222(2) 0.1675(3) 0.0301(13) Uani 1 1 d . . .
N1B N 0.4504(2) 0.6240(2) 0.3442(3) 0.0302(13) Uani 1 1 d . . .
N2A N -0.0326(2) 0.2044(2) 0.2054(3) 0.0284(13) Uani 1 1 d . . .
N2B N 0.5314(2) 0.7074(2) 0.3063(3) 0.0291(13) Uani 1 1 d . . .
Cl1A Cl 0.30277(8) 0.20398(8) 0.01480(11) 0.0541(5) Uani 1 1 d . . .
Cl1B Cl 0.19189(8) 0.71360(8) 0.48036(11) 0.0496(5) Uani 1 1 d . . .
Cl2A Cl 0.03152(7) 0.50996(8) 0.17313(11) 0.0485(5) Uani 1 1 d . . .
Cl2B Cl 0.46267(9) 1.01784(8) 0.30713(13) 0.0622(6) Uani 1 1 d . . .
Cl3 Cl 0.30047(16) 0.98611(15) 0.50948(18) 0.1332(12) Uani 1 1 d . . .
Cl4 Cl 0.41345(14) 0.96997(12) 0.51594(18) 0.1124(11) Uani 1 1 d . . .
Cl5 Cl 0.37672(12) 0.94788(11) 0.64358(14) 0.0860(8) Uani 1 1 d . . .
Cl6 Cl 0.13221(16) 0.44697(13) 0.88307(18) 0.1218(12) Uani 1 1 d . . .
Cl7 Cl 0.14395(14) 0.54538(13) 0.96300(17) 0.1155(11) Uani 1 1 d . . .
Cl8 Cl 0.11557(12) 0.45132(12) 1.02825(15) 0.0963(9) Uani 1 1 d . . .
O1A O -0.09366(17) 0.24758(18) 0.2502(2) 0.0338(11) Uani 1 1 d . . .
O1B O 0.40280(18) 0.55163(19) 0.3620(3) 0.0439(13) Uani 1 1 d . . .
O2A O 0.09678(19) 0.05017(19) 0.1506(3) 0.0453(13) Uani 1 1 d . . .
O2B O 0.59304(17) 0.75117(18) 0.2633(2) 0.0352(12) Uani 1 1 d . . .
C1A C 0.0221(3) 0.0756(3) 0.1914(4) 0.048(2) Uani 1 1 d . . .
H9 H -0.0167 0.0728 0.1624 0.058 Uiso 1 1 calc R . .
H10 H 0.0245 0.0786 0.2436 0.058 Uiso 1 1 calc R . .
C1B C 0.4811(3) 0.5774(3) 0.3260(4) 0.0402(19) Uani 1 1 d . . .
H1 H 0.5197 0.5775 0.3564 0.048 Uiso 1 1 calc R . .
H2 H 0.4796 0.5778 0.2739 0.048 Uiso 1 1 calc R . .
C2A C 0.0537(3) 0.0286(3) 0.1786(5) 0.063(3) Uani 1 1 d . . .
H11 H 0.0698 0.0089 0.2246 0.075 Uiso 1 1 calc R . .
H12 H 0.0297 0.0043 0.1425 0.075 Uiso 1 1 calc R . .
C2B C 0.4504(3) 0.5290(3) 0.3434(5) 0.053(2) Uani 1 1 d . . .
H3 H 0.4383 0.5052 0.3007 0.064 Uiso 1 1 calc R . .
H4 H 0.4740 0.5088 0.3851 0.064 Uiso 1 1 calc R . .
C3A C 0.0901(3) 0.1046(3) 0.1464(4) 0.0344(17) Uani 1 1 d . . .
C3B C 0.4076(3) 0.6064(3) 0.3634(3) 0.0284(15) Uani 1 1 d . . .
C4A C 0.1270(2) 0.1358(3) 0.1205(3) 0.0290(16) Uani 1 1 d . . .
C4B C 0.3698(2) 0.6373(3) 0.3846(3) 0.0277(15) Uani 1 1 d . . .
C5A C -0.0689(3) 0.1620(3) 0.2182(4) 0.042(2) Uani 1 1 d . . .
H13 H -0.0494 0.1392 0.2597 0.050 Uiso 1 1 calc R . .
H14 H -0.0832 0.1397 0.1743 0.050 Uiso 1 1 calc R . .
C5B C 0.5681(3) 0.6650(3) 0.2956(4) 0.045(2) Uani 1 1 d . . .
H5 H 0.5492 0.6415 0.2547 0.055 Uiso 1 1 calc R . .
H6 H 0.5824 0.6435 0.3403 0.055 Uiso 1 1 calc R . .
C6A C -0.1153(3) 0.1931(3) 0.2355(4) 0.0387(18) Uani 1 1 d . . .
H15 H -0.1489 0.1924 0.1936 0.046 Uiso 1 1 calc R . .
H16 H -0.1235 0.1781 0.2787 0.046 Uiso 1 1 calc R . .
C6B C 0.6143(3) 0.6962(3) 0.2781(4) 0.0421(19) Uani 1 1 d . . .
H7 H 0.6479 0.6954 0.3200 0.050 Uiso 1 1 calc R . .
H8 H 0.6223 0.6811 0.2349 0.050 Uiso 1 1 calc R . .
C7A C -0.0496(2) 0.2508(3) 0.2238(3) 0.0282(16) Uani 1 1 d . . .
C7B C 0.5481(2) 0.7547(3) 0.2882(3) 0.0285(16) Uani 1 1 d . . .
C8A C -0.0257(2) 0.3012(3) 0.2184(4) 0.0296(16) Uani 1 1 d . . .
C8B C 0.5238(3) 0.8044(3) 0.2927(4) 0.0305(16) Uani 1 1 d . . .
C9A C 0.1762(3) 0.2309(3) 0.2029(4) 0.0353(17) Uani 1 1 d . . .
C9B C 0.3216(3) 0.7317(3) 0.2990(4) 0.0305(16) Uani 1 1 d . . .
C10A C 0.1741(3) 0.2306(3) 0.2770(4) 0.049(2) Uani 1 1 d . . .
H10A H 0.1410 0.2215 0.2863 0.058 Uiso 1 1 calc R . .
C10B C 0.3231(3) 0.7257(3) 0.2259(4) 0.049(2) Uani 1 1 d . . .
H10B H 0.3549 0.7117 0.2175 0.059 Uiso 1 1 calc R . .
C11A C 0.2201(3) 0.2434(4) 0.3362(5) 0.066(3) Uani 1 1 d . . .
H11A H 0.2179 0.2427 0.3846 0.080 Uiso 1 1 calc R . .
C11B C 0.2787(3) 0.7400(4) 0.1659(4) 0.060(2) Uani 1 1 d . . .
H11B H 0.2803 0.7352 0.1177 0.072 Uiso 1 1 calc R . .
C12A C 0.2699(3) 0.2573(4) 0.3226(6) 0.081(3) Uani 1 1 d . . .
H12A H 0.3012 0.2656 0.3620 0.097 Uiso 1 1 calc R . .
C12B C 0.2318(3) 0.7615(3) 0.1785(5) 0.056(2) Uani 1 1 d . . .
H12B H 0.2018 0.7711 0.1379 0.067 Uiso 1 1 calc R . .
C13A C 0.2723(3) 0.2587(4) 0.2512(6) 0.078(3) Uani 1 1 d . . .
H13A H 0.3055 0.2683 0.2428 0.094 Uiso 1 1 calc R . .
C13B C 0.2281(3) 0.7691(3) 0.2473(4) 0.044(2) Uani 1 1 d . . .
H13B H 0.1962 0.7844 0.2541 0.053 Uiso 1 1 calc R . .
C14A C 0.2264(3) 0.2460(3) 0.1901(5) 0.053(2) Uani 1 1 d . . .
H14A H 0.2290 0.2476 0.1420 0.064 Uiso 1 1 calc R . .
C14B C 0.2727(3) 0.7539(3) 0.3093(4) 0.0347(17) Uani 1 1 d . . .
H14B H 0.2700 0.7584 0.3571 0.042 Uiso 1 1 calc R . .
C15A C 0.1090(3) 0.2414(3) 0.0446(4) 0.0300(16) Uani 1 1 d . . .
C15B C 0.3840(3) 0.7430(3) 0.4588(4) 0.0304(16) Uani 1 1 d . . .
C16A C 0.1400(3) 0.2844(4) 0.0336(5) 0.068(3) Uani 1 1 d . . .
H16A H 0.1695 0.2967 0.0729 0.082 Uiso 1 1 calc R . .
C16B C 0.3631(3) 0.7944(3) 0.4607(4) 0.0387(18) Uani 1 1 d . . .
H16B H 0.3410 0.8106 0.4174 0.046 Uiso 1 1 calc R . .
C17A C 0.1283(4) 0.3096(4) -0.0343(5) 0.083(3) Uani 1 1 d . . .
H17A H 0.1514 0.3371 -0.0414 0.100 Uiso 1 1 calc R . .
C17B C 0.3757(4) 0.8218(3) 0.5289(5) 0.056(2) Uani 1 1 d . . .
H17B H 0.3604 0.8558 0.5309 0.068 Uiso 1 1 calc R . .
C18A C 0.0833(4) 0.2947(3) -0.0911(4) 0.055(2) Uani 1 1 d . . .
H18A H 0.0745 0.3128 -0.1363 0.066 Uiso 1 1 calc R . .
C18B C 0.4098(4) 0.7997(4) 0.5922(5) 0.056(2) Uani 1 1 d . . .
H18B H 0.4191 0.8188 0.6367 0.068 Uiso 1 1 calc R . .
C19A C 0.0512(4) 0.2531(4) -0.0813(5) 0.070(3) Uani 1 1 d . . .
H19A H 0.0199 0.2429 -0.1196 0.084 Uiso 1 1 calc R . .
C19B C 0.4297(4) 0.7504(4) 0.5896(4) 0.064(3) Uani 1 1 d . . .
H19B H 0.4529 0.7349 0.6327 0.076 Uiso 1 1 calc R . .
C20A C 0.0654(4) 0.2253(4) -0.0127(5) 0.069(3) Uani 1 1 d . . .
H20A H 0.0445 0.1956 -0.0069 0.083 Uiso 1 1 calc R . .
C20B C 0.4164(3) 0.7213(3) 0.5231(4) 0.050(2) Uani 1 1 d . . .
H20B H 0.4300 0.6864 0.5230 0.060 Uiso 1 1 calc R . .
C21A C 0.0849(3) 0.3362(3) 0.2183(4) 0.0339(18) Uani 1 1 d . . .
C21B C 0.4160(3) 0.8428(3) 0.3017(5) 0.0399(19) Uani 1 1 d . . .
C22A C 0.1000(3) 0.3392(3) 0.2941(5) 0.054(2) Uani 1 1 d . . .
H22A H 0.0777 0.3238 0.3200 0.064 Uiso 1 1 calc R . .
C22B C 0.3953(3) 0.8787(3) 0.3430(5) 0.053(2) Uani 1 1 d . . .
H22B H 0.4113 0.8810 0.3942 0.063 Uiso 1 1 calc R . .
C23A C 0.1495(4) 0.3656(4) 0.3324(6) 0.088(4) Uani 1 1 d . . .
H23A H 0.1596 0.3680 0.3840 0.106 Uiso 1 1 calc R . .
C23B C 0.3501(4) 0.9116(4) 0.3070(6) 0.068(3) Uani 1 1 d . . .
H23B H 0.3371 0.9374 0.3336 0.082 Uiso 1 1 calc R . .
C24A C 0.1831(4) 0.3881(5) 0.2950(8) 0.102(5) Uani 1 1 d . . .
H24A H 0.2157 0.4058 0.3209 0.123 Uiso 1 1 calc R . .
C24B C 0.3254(4) 0.9053(4) 0.2330(7) 0.079(3) Uani 1 1 d . . .
H24B H 0.2945 0.9262 0.2094 0.095 Uiso 1 1 calc R . .
C25A C 0.1682(4) 0.3841(5) 0.2195(8) 0.101(4) Uani 1 1 d . . .
H25A H 0.1908 0.3991 0.1937 0.122 Uiso 1 1 calc R . .
C25B C 0.3447(4) 0.8696(4) 0.1926(5) 0.075(3) Uani 1 1 d . . .
H25B H 0.3271 0.8654 0.1420 0.090 Uiso 1 1 calc R . .
C26A C 0.1199(3) 0.3581(4) 0.1812(5) 0.064(3) Uani 1 1 d . . .
H26A H 0.1105 0.3550 0.1297 0.076 Uiso 1 1 calc R . .
C26B C 0.3913(3) 0.8391(3) 0.2280(5) 0.057(2) Uani 1 1 d . . .
H26B H 0.4058 0.8155 0.2001 0.068 Uiso 1 1 calc R . .
C27A C -0.0062(3) 0.3235(3) 0.0783(4) 0.0319(17) Uani 1 1 d . . .
C27B C 0.5084(3) 0.8216(3) 0.4387(4) 0.0321(17) Uani 1 1 d . . .
C28A C -0.0452(4) 0.2911(3) 0.0285(4) 0.061(2) Uani 1 1 d . . .
H28A H -0.0518 0.2562 0.0424 0.074 Uiso 1 1 calc R . .
C28B C 0.5171(3) 0.8758(3) 0.4584(4) 0.043(2) Uani 1 1 d . . .
H28B H 0.5036 0.9022 0.4224 0.052 Uiso 1 1 calc R . .
C29A C -0.0743(4) 0.3099(4) -0.0408(5) 0.081(3) Uani 1 1 d . . .
H29A H -0.1005 0.2880 -0.0733 0.097 Uiso 1 1 calc R . .
C29B C 0.5450(4) 0.8910(3) 0.5290(5) 0.061(3) Uani 1 1 d . . .
H29B H 0.5503 0.9274 0.5411 0.073 Uiso 1 1 calc R . .
C30A C -0.0646(4) 0.3609(4) -0.0621(5) 0.070(3) Uani 1 1 d . . .
H30A H -0.0833 0.3730 -0.1098 0.084 Uiso 1 1 calc R . .
C30B C 0.5652(4) 0.8523(4) 0.5824(5) 0.077(3) Uani 1 1 d . . .
H30B H 0.5836 0.8625 0.6310 0.092 Uiso 1 1 calc R . .
C31A C -0.0282(4) 0.3936(3) -0.0146(5) 0.059(2) Uani 1 1 d . . .
H31A H -0.0232 0.4289 -0.0285 0.071 Uiso 1 1 calc R . .
C31B C 0.5585(4) 0.7993(4) 0.5646(5) 0.081(3) Uani 1 1 d . . .
H31B H 0.5736 0.7734 0.6007 0.097 Uiso 1 1 calc R . .
C32A C 0.0018(3) 0.3748(3) 0.0549(4) 0.0420(19) Uani 1 1 d . . .
H32A H 0.0280 0.3972 0.0866 0.050 Uiso 1 1 calc R . .
C32B C 0.5291(3) 0.7830(3) 0.4927(4) 0.057(2) Uani 1 1 d . . .
H32B H 0.5236 0.7465 0.4813 0.068 Uiso 1 1 calc R . .
C33A C 0.2333(3) 0.0882(3) 0.2002(4) 0.0413(19) Uani 1 1 d . . .
C33B C 0.3297(3) 0.5509(3) 0.4608(4) 0.0381(18) Uani 1 1 d . . .
C34A C 0.2184(3) 0.0946(3) 0.2649(4) 0.059(2) Uani 1 1 d . . .
H34A H 0.1831 0.1072 0.2621 0.071 Uiso 1 1 calc R . .
C34B C 0.3603(3) 0.5588(4) 0.5338(5) 0.058(2) Uani 1 1 d . . .
H34B H 0.3712 0.5937 0.5502 0.070 Uiso 1 1 calc R . .
C35A C 0.2556(4) 0.0825(4) 0.3337(5) 0.083(3) Uani 1 1 d . . .
H35A H 0.2457 0.0874 0.3770 0.099 Uiso 1 1 calc R . .
C35B C 0.3754(4) 0.5165(4) 0.5836(6) 0.076(3) Uani 1 1 d . . .
H35B H 0.3959 0.5227 0.6329 0.091 Uiso 1 1 calc R . .
C36A C 0.3080(4) 0.0628(4) 0.3370(7) 0.096(4) Uani 1 1 d . . .
H36A H 0.3329 0.0537 0.3828 0.115 Uiso 1 1 calc R . .
C36B C 0.3595(4) 0.4657(5) 0.5588(7) 0.087(4) Uani 1 1 d . . .
H36B H 0.3699 0.4368 0.5915 0.104 Uiso 1 1 calc R . .
C37A C 0.3228(4) 0.0568(4) 0.2752(7) 0.088(4) Uani 1 1 d . . .
H37A H 0.3580 0.0436 0.2783 0.106 Uiso 1 1 calc R . .
C37B C 0.3289(5) 0.4564(4) 0.4877(7) 0.082(3) Uani 1 1 d . . .
H37B H 0.3173 0.4214 0.4724 0.099 Uiso 1 1 calc R . .
C38A C 0.2874(3) 0.0696(3) 0.2082(6) 0.063(3) Uani 1 1 d . . .
H38A H 0.2992 0.0660 0.1662 0.076 Uiso 1 1 calc R . .
C38B C 0.3147(4) 0.4988(4) 0.4373(6) 0.069(3) Uani 1 1 d . . .
H38B H 0.2951 0.4921 0.3878 0.083 Uiso 1 1 calc R . .
C39A C 0.1712(3) 0.0444(3) 0.0574(4) 0.0410(19) Uani 1 1 d . . .
C39B C 0.2632(3) 0.5839(3) 0.3132(4) 0.0367(17) Uani 1 1 d . . .
C40A C 0.1903(4) -0.0048(4) 0.0862(5) 0.067(3) Uani 1 1 d . . .
H40A H 0.2110 -0.0077 0.1360 0.080 Uiso 1 1 calc R . .
C40B C 0.2746(3) 0.5892(4) 0.2467(4) 0.058(2) Uani 1 1 d . . .
H40B H 0.3080 0.6045 0.2450 0.070 Uiso 1 1 calc R . .
C41A C 0.1787(4) -0.0515(4) 0.0406(7) 0.080(3) Uani 1 1 d . . .
H41A H 0.1924 -0.0851 0.0598 0.096 Uiso 1 1 calc R . .
C41B C 0.2352(4) 0.5713(4) 0.1816(5) 0.075(3) Uani 1 1 d . . .
H41B H 0.2424 0.5745 0.1362 0.090 Uiso 1 1 calc R . .
C42A C 0.1477(4) -0.0467(4) -0.0307(7) 0.075(3) Uani 1 1 d . . .
H42A H 0.1405 -0.0774 -0.0606 0.090 Uiso 1 1 calc R . .
C42B C 0.1858(4) 0.5490(4) 0.1844(6) 0.076(3) Uani 1 1 d . . .
H42B H 0.1599 0.5370 0.1409 0.092 Uiso 1 1 calc R . .
C43A C 0.1264(4) 0.0014(4) -0.0610(5) 0.063(3) Uani 1 1 d . . .
H43A H 0.1039 0.0036 -0.1101 0.076 Uiso 1 1 calc R . .
C43B C 0.1753(4) 0.5445(4) 0.2487(6) 0.078(3) Uani 1 1 d . . .
H43B H 0.1420 0.5290 0.2502 0.094 Uiso 1 1 calc R . .
C44A C 0.1394(4) 0.0475(4) -0.0158(5) 0.058(2) Uani 1 1 d . . .
H44A H 0.1263 0.0810 -0.0359 0.070 Uiso 1 1 calc R . .
C44B C 0.2124(3) 0.5621(3) 0.3125(5) 0.063(3) Uani 1 1 d . . .
H44B H 0.2036 0.5595 0.3569 0.076 Uiso 1 1 calc R . .
C45A C -0.0463(3) 0.3670(3) 0.3391(4) 0.0333(17) Uani 1 1 d . . .
C45B C 0.6238(3) 0.8713(3) 0.3258(4) 0.0391(18) Uani 1 1 d . . .
C46A C -0.0853(3) 0.3407(3) 0.3659(4) 0.0415(19) Uani 1 1 d . . .
H46A H -0.1132 0.3197 0.3345 0.050 Uiso 1 1 calc R . .
C46B C 0.6565(3) 0.9120(3) 0.3075(5) 0.050(2) Uani 1 1 d . . .
H46B H 0.6418 0.9338 0.2661 0.060 Uiso 1 1 calc R . .
C47A C -0.0819(3) 0.3465(3) 0.4413(4) 0.045(2) Uani 1 1 d . . .
H47A H -0.1077 0.3288 0.4596 0.054 Uiso 1 1 calc R . .
C47B C 0.7106(3) 0.9192(4) 0.3520(6) 0.068(3) Uani 1 1 d . . .
H47B H 0.7323 0.9460 0.3399 0.081 Uiso 1 1 calc R . .
C48A C -0.0418(3) 0.3775(3) 0.4882(4) 0.0430(19) Uani 1 1 d . . .
H48A H -0.0405 0.3812 0.5378 0.052 Uiso 1 1 calc R . .
C48B C 0.7326(4) 0.8882(4) 0.4122(6) 0.079(3) Uani 1 1 d . . .
H48B H 0.7692 0.8935 0.4413 0.095 Uiso 1 1 calc R . .
C49A C -0.0026(3) 0.4039(3) 0.4611(4) 0.046(2) Uani 1 1 d . . .
H49A H 0.0251 0.4251 0.4926 0.055 Uiso 1 1 calc R . .
C49B C 0.7005(3) 0.8482(4) 0.4308(5) 0.067(3) Uani 1 1 d . . .
H49B H 0.7157 0.8266 0.4723 0.080 Uiso 1 1 calc R . .
C50A C -0.0054(3) 0.3980(3) 0.3878(4) 0.0341(17) Uani 1 1 d . . .
H50A H 0.0208 0.4153 0.3701 0.041 Uiso 1 1 calc R . .
C50B C 0.6466(3) 0.8404(3) 0.3887(5) 0.048(2) Uani 1 1 d . . .
H50B H 0.6251 0.8142 0.4024 0.058 Uiso 1 1 calc R . .
C51A C -0.1256(3) 0.3700(3) 0.1931(4) 0.0332(17) Uani 1 1 d . . .
C51B C 0.5513(3) 0.8655(3) 0.1746(4) 0.0384(18) Uani 1 1 d . . .
C52A C -0.1552(3) 0.4095(3) 0.2175(4) 0.0397(19) Uani 1 1 d . . .
H52A H -0.1381 0.4300 0.2594 0.048 Uiso 1 1 calc R . .
C52B C 0.5957(4) 0.8450(3) 0.1546(5) 0.060(3) Uani 1 1 d . . .
H52B H 0.6260 0.8298 0.1899 0.072 Uiso 1 1 calc R . .
C53A C -0.2105(3) 0.4178(3) 0.1784(5) 0.053(2) Uani 1 1 d . . .
H53A H -0.2304 0.4448 0.1936 0.064 Uiso 1 1 calc R . .
C53B C 0.5937(4) 0.8478(3) 0.0771(5) 0.065(3) Uani 1 1 d . . .
H53B H 0.6222 0.8326 0.0617 0.078 Uiso 1 1 calc R . .
C54A C -0.2368(3) 0.3867(3) 0.1172(5) 0.047(2) Uani 1 1 d . . .
H54A H -0.2742 0.3920 0.0918 0.056 Uiso 1 1 calc R . .
C54B C 0.5503(4) 0.8727(4) 0.0266(5) 0.059(2) Uani 1 1 d . . .
H54B H 0.5501 0.8759 -0.0227 0.071 Uiso 1 1 calc R . .
C55A C -0.2058(3) 0.3470(3) 0.0940(4) 0.045(2) Uani 1 1 d . . .
H55A H -0.2230 0.3257 0.0528 0.054 Uiso 1 1 calc R . .
C55B C 0.5078(3) 0.8927(4) 0.0482(4) 0.059(2) Uani 1 1 d . . .
H55B H 0.4775 0.9083 0.0131 0.071 Uiso 1 1 calc R . .
C56A C -0.1509(3) 0.3391(3) 0.1312(4) 0.0368(18) Uani 1 1 d . . .
H56A H -0.1306 0.3130 0.1150 0.044 Uiso 1 1 calc R . .
C56B C 0.5088(3) 0.8903(3) 0.1219(4) 0.046(2) Uani 1 1 d . . .
H56B H 0.4799 0.9058 0.1361 0.055 Uiso 1 1 calc R . .
C57 C 0.3704(4) 0.9918(4) 0.5660(5) 0.082(3) Uani 1 1 d . A -1
H57 H 0.3791 1.0292 0.5827 0.099 Uiso 1 1 calc R . .
C58 C 0.1098(4) 0.4848(3) 0.9471(5) 0.069(3) Uani 1 1 d . . .
H58 H 0.0703 0.4927 0.9240 0.083 Uiso 1 1 calc R . .

loop_
_atom_site_aniso_label
_atom_site_aniso_U_11
_atom_site_aniso_U_22
_atom_site_aniso_U_33
_atom_site_aniso_U_23
_atom_site_aniso_U_13
_atom_site_aniso_U_12
Au1A 0.03677(17) 0.03984(19) 0.03722(18) -0.00162(14) 0.01674(15) 0.00262(13)
Au1B 0.03247(16) 0.03540(18) 0.03213(17) 0.00139(13) 0.01298(13) -0.00112(12)
Au2A 0.02951(15) 0.03117(17) 0.03195(17) -0.00154(12) 0.01193(13) -0.00293(12)
Au2B 0.03203(16) 0.02978(17) 0.03532(17) 0.00174(13) 0.01369(14) 0.00066(12)
Pd1A 0.0232(3) 0.0259(3) 0.0253(3) -0.0005(2) 0.0074(2) -0.0009(2)
Pd1B 0.0239(3) 0.0247(3) 0.0271(3) 0.0010(2) 0.0080(2) 0.0017(2)
P1A 0.0248(9) 0.0278(11) 0.0292(10) -0.0028(8) 0.0100(8) 0.0001(8)
P1B 0.0260(9) 0.0269(10) 0.0261(10) 0.0012(8) 0.0082(8) 0.0012(8)
P2A 0.0259(9) 0.0261(10) 0.0277(10) -0.0029(8) 0.0090(8) -0.0017(7)
P2B 0.0256(9) 0.0264(10) 0.0280(10) 0.0041(8) 0.0076(8) 0.0019(7)
P3A 0.0332(10) 0.0325(11) 0.0396(12) -0.0023(9) 0.0147(10) 0.0030(8)
P3B 0.0290(10) 0.0274(11) 0.0333(11) -0.0004(8) 0.0090(9) -0.0027(8)
P4A 0.0287(10) 0.0271(10) 0.0301(10) -0.0020(8) 0.0112(8) -0.0012(8)
P4B 0.0285(10) 0.0296(11) 0.0316(11) 0.0018(8) 0.0105(9) 0.0015(8)
N1A 0.036(3) 0.024(3) 0.032(3) 0.006(3) 0.012(3) 0.005(3)
N1B 0.033(3) 0.026(3) 0.033(3) 0.004(3) 0.013(3) 0.001(2)
N2A 0.028(3) 0.030(3) 0.027(3) -0.001(3) 0.007(3) 0.000(3)
N2B 0.030(3) 0.028(3) 0.032(3) 0.002(3) 0.014(3) 0.003(3)
Cl1A 0.0560(12) 0.0644(15) 0.0502(13) 0.0064(11) 0.0288(11) -0.0038(10)
Cl1B 0.0537(12) 0.0545(13) 0.0500(12) 0.0017(10) 0.0298(11) 0.0083(10)
Cl2A 0.0442(11) 0.0465(13) 0.0604(14) 0.0040(10) 0.0241(10) -0.0107(9)
Cl2B 0.0628(14) 0.0387(12) 0.1009(19) -0.0022(12) 0.0489(14) 0.0076(10)
Cl3 0.155(3) 0.142(3) 0.078(2) -0.026(2) -0.002(2) 0.012(3)
Cl4 0.149(3) 0.099(2) 0.113(3) -0.0134(19) 0.076(2) -0.023(2)
Cl5 0.104(2) 0.088(2) 0.0679(18) -0.0057(15) 0.0297(16) -0.0124(16)
Cl6 0.180(3) 0.112(3) 0.091(2) 0.011(2) 0.068(2) 0.040(2)
Cl7 0.143(3) 0.107(3) 0.103(2) 0.029(2) 0.049(2) -0.033(2)
Cl8 0.125(2) 0.101(2) 0.0760(19) 0.0052(16) 0.0507(19) -0.0373(18)
O1A 0.030(3) 0.033(3) 0.043(3) -0.001(2) 0.017(2) -0.004(2)
O1B 0.038(3) 0.031(3) 0.068(4) -0.004(3) 0.025(3) 0.000(2)
O2A 0.047(3) 0.025(3) 0.070(4) 0.009(3) 0.026(3) 0.005(2)
O2B 0.031(3) 0.033(3) 0.046(3) 0.008(2) 0.018(2) 0.003(2)
C1A 0.044(5) 0.047(5) 0.065(6) 0.018(4) 0.032(4) 0.005(4)
C1B 0.038(4) 0.019(4) 0.068(6) -0.004(4) 0.023(4) 0.009(3)
C2A 0.084(6) 0.033(5) 0.098(8) 0.009(5) 0.069(6) 0.008(4)
C2B 0.057(5) 0.027(5) 0.089(7) -0.001(4) 0.042(5) 0.005(4)
C3A 0.035(4) 0.036(5) 0.029(4) 0.004(3) 0.004(3) 0.004(3)
C3B 0.036(4) 0.018(4) 0.025(4) 0.004(3) -0.001(3) 0.003(3)
C4A 0.030(4) 0.031(4) 0.025(4) 0.003(3) 0.006(3) 0.001(3)
C4B 0.026(4) 0.028(4) 0.030(4) -0.002(3) 0.009(3) -0.001(3)
C5A 0.044(4) 0.028(4) 0.062(6) -0.002(4) 0.029(4) -0.008(3)
C5B 0.041(4) 0.044(5) 0.060(6) 0.004(4) 0.028(4) 0.012(4)
C6A 0.035(4) 0.040(5) 0.043(5) 0.005(4) 0.015(4) -0.008(3)
C6B 0.039(4) 0.036(5) 0.057(5) 0.003(4) 0.024(4) 0.009(3)
C7A 0.019(4) 0.037(4) 0.029(4) 0.002(3) 0.006(3) -0.001(3)
C7B 0.022(4) 0.041(5) 0.022(4) 0.005(3) 0.006(3) 0.001(3)
C8A 0.025(4) 0.028(4) 0.036(4) 0.000(3) 0.009(3) 0.007(3)
C8B 0.029(4) 0.026(4) 0.038(4) 0.004(3) 0.013(3) 0.005(3)
C9A 0.021(4) 0.047(5) 0.035(4) -0.011(3) 0.004(3) 0.004(3)
C9B 0.026(4) 0.026(4) 0.037(4) 0.002(3) 0.006(3) -0.006(3)
C10A 0.033(4) 0.055(6) 0.052(6) -0.008(4) 0.004(4) -0.002(4)
C10B 0.033(4) 0.082(6) 0.034(5) 0.006(4) 0.013(4) 0.014(4)
C11A 0.042(5) 0.098(8) 0.046(6) -0.027(5) -0.006(5) 0.003(5)
C11B 0.056(6) 0.094(7) 0.025(5) 0.013(5) 0.004(4) 0.018(5)
C12A 0.029(5) 0.120(9) 0.078(8) -0.051(7) -0.009(5) 0.000(5)
C12B 0.039(5) 0.074(7) 0.047(6) 0.009(5) 0.004(4) 0.011(4)
C13A 0.029(5) 0.102(8) 0.104(9) -0.064(7) 0.020(6) -0.004(5)
C13B 0.018(4) 0.064(6) 0.045(5) 0.006(4) 0.002(4) 0.008(3)
C14A 0.031(4) 0.067(6) 0.062(6) -0.028(5) 0.015(4) -0.009(4)
C14B 0.033(4) 0.033(4) 0.039(4) -0.002(3) 0.013(4) 0.000(3)
C15A 0.033(4) 0.031(4) 0.027(4) -0.001(3) 0.010(3) 0.003(3)
C15B 0.031(4) 0.026(4) 0.035(4) -0.001(3) 0.013(4) -0.003(3)
C16A 0.062(6) 0.090(8) 0.044(6) 0.009(5) 0.001(5) -0.033(5)
C16B 0.041(4) 0.035(5) 0.039(5) -0.005(4) 0.011(4) 0.001(3)
C17A 0.097(8) 0.086(8) 0.057(7) 0.027(6) 0.008(6) -0.042(6)
C17B 0.079(6) 0.032(5) 0.059(6) -0.008(5) 0.022(5) 0.004(4)
C18A 0.077(6) 0.055(6) 0.040(5) 0.018(4) 0.027(5) 0.011(5)
C18B 0.082(7) 0.050(6) 0.044(6) -0.008(5) 0.030(5) -0.010(5)
C19A 0.080(7) 0.080(7) 0.041(6) 0.000(5) 0.004(5) -0.030(6)
C19B 0.080(7) 0.075(7) 0.034(5) 0.012(5) 0.014(5) 0.005(5)
C20A 0.088(7) 0.071(7) 0.041(6) 0.016(5) 0.008(5) -0.029(5)
C20B 0.072(6) 0.050(5) 0.026(5) 0.002(4) 0.010(4) 0.008(4)
C21A 0.020(4) 0.036(5) 0.045(5) -0.006(4) 0.010(4) 0.002(3)
C21B 0.037(4) 0.032(5) 0.054(5) 0.011(4) 0.018(4) 0.001(3)
C22A 0.039(5) 0.055(6) 0.060(6) -0.031(5) 0.005(4) -0.004(4)
C22B 0.045(5) 0.052(6) 0.069(6) 0.009(5) 0.028(5) 0.007(4)
C23A 0.064(7) 0.097(9) 0.086(8) -0.060(7) -0.005(6) 0.009(6)
C23B 0.062(6) 0.057(6) 0.100(9) 0.005(6) 0.046(7) 0.017(5)
C24A 0.049(6) 0.094(9) 0.153(13) -0.069(9) 0.013(8) -0.024(6)
C24B 0.046(6) 0.077(8) 0.118(10) 0.045(7) 0.028(7) 0.029(5)
C25A 0.063(7) 0.096(9) 0.143(12) -0.014(9) 0.026(8) -0.046(6)
C25B 0.057(6) 0.096(9) 0.057(6) 0.021(6) -0.006(5) 0.013(6)
C26A 0.038(5) 0.080(7) 0.079(7) -0.006(5) 0.025(5) -0.012(5)
C26B 0.052(5) 0.063(6) 0.051(6) 0.011(5) 0.009(5) 0.022(4)
C27A 0.029(4) 0.035(4) 0.035(4) 0.008(3) 0.015(3) 0.006(3)
C27B 0.039(4) 0.032(4) 0.027(4) -0.004(3) 0.011(3) -0.006(3)
C28A 0.082(7) 0.047(6) 0.038(5) 0.007(4) -0.009(5) -0.004(5)
C28B 0.066(5) 0.032(5) 0.032(5) 0.004(4) 0.017(4) -0.008(4)
C29A 0.102(8) 0.068(8) 0.048(6) -0.002(5) -0.017(6) -0.019(6)
C29B 0.105(7) 0.037(5) 0.035(5) -0.010(4) 0.011(5) -0.022(5)
C30A 0.088(7) 0.073(8) 0.042(6) 0.019(5) 0.007(6) 0.004(6)
C30B 0.112(8) 0.070(7) 0.028(5) -0.011(5) -0.010(5) -0.030(6)
C31A 0.089(7) 0.041(6) 0.051(6) 0.005(5) 0.024(6) 0.002(5)
C31B 0.117(8) 0.061(7) 0.033(5) 0.001(5) -0.027(5) 0.004(6)
C32A 0.064(5) 0.033(5) 0.029(4) 0.007(3) 0.015(4) 0.002(4)
C32B 0.079(6) 0.038(5) 0.037(5) 0.002(4) -0.006(5) 0.003(4)
C33A 0.021(4) 0.040(5) 0.058(6) 0.014(4) 0.005(4) 0.003(3)
C33B 0.029(4) 0.036(5) 0.052(5) 0.012(4) 0.015(4) -0.002(3)
C34A 0.048(5) 0.077(7) 0.046(6) 0.024(5) 0.005(5) 0.012(4)
C34B 0.052(5) 0.059(6) 0.058(6) 0.021(5) 0.006(5) -0.005(4)
C35A 0.064(7) 0.118(9) 0.052(7) 0.018(6) -0.006(5) 0.010(6)
C35B 0.077(7) 0.082(8) 0.063(7) 0.036(6) 0.013(6) 0.001(6)
C36A 0.066(8) 0.081(9) 0.103(10) 0.053(7) -0.032(7) -0.008(6)
C36B 0.072(7) 0.092(10) 0.119(11) 0.071(8) 0.063(8) 0.049(7)
C37A 0.035(5) 0.092(9) 0.126(11) 0.042(8) 0.007(7) 0.008(5)
C37B 0.119(10) 0.024(5) 0.109(10) 0.020(6) 0.040(8) 0.011(5)
C38A 0.045(5) 0.055(6) 0.089(8) 0.015(5) 0.019(5) 0.005(4)
C38B 0.081(7) 0.040(6) 0.085(8) 0.012(5) 0.024(6) -0.006(5)
C39A 0.047(5) 0.032(5) 0.053(5) -0.008(4) 0.029(4) 0.005(4)
C39B 0.043(4) 0.032(4) 0.032(4) -0.005(3) 0.006(4) 0.002(3)
C40A 0.072(6) 0.046(6) 0.082(7) -0.016(5) 0.023(6) 0.006(5)
C40B 0.057(6) 0.074(7) 0.042(5) -0.019(5) 0.011(5) -0.010(5)
C41A 0.078(7) 0.037(6) 0.130(11) -0.013(7) 0.038(8) 0.006(5)
C41B 0.084(8) 0.078(8) 0.059(7) -0.024(6) 0.017(6) -0.016(6)
C42A 0.084(8) 0.064(8) 0.099(9) -0.046(7) 0.060(7) -0.028(6)
C42B 0.044(6) 0.091(8) 0.073(8) -0.020(6) -0.015(5) -0.010(5)
C43A 0.064(6) 0.068(7) 0.061(7) -0.019(6) 0.025(5) -0.006(5)
C43B 0.040(5) 0.097(8) 0.090(9) -0.035(7) 0.008(6) -0.027(5)
C44A 0.074(6) 0.052(6) 0.053(6) -0.015(5) 0.026(5) -0.002(5)
C44B 0.040(5) 0.081(7) 0.068(7) -0.035(5) 0.016(5) -0.032(4)
C45A 0.032(4) 0.036(4) 0.033(4) 0.003(3) 0.011(4) 0.007(3)
C45B 0.031(4) 0.028(4) 0.057(5) -0.002(4) 0.012(4) 0.000(3)
C46A 0.052(5) 0.046(5) 0.035(5) 0.000(4) 0.026(4) 0.000(4)
C46B 0.036(4) 0.033(5) 0.085(7) 0.011(4) 0.022(5) 0.007(4)
C47A 0.052(5) 0.046(5) 0.042(5) 0.005(4) 0.021(4) 0.011(4)
C47B 0.040(5) 0.039(6) 0.121(10) -0.007(6) 0.022(6) -0.007(4)
C48A 0.050(5) 0.051(5) 0.028(4) 0.000(4) 0.012(4) 0.013(4)
C48B 0.049(6) 0.045(6) 0.124(10) -0.018(6) -0.004(6) -0.006(5)
C49A 0.042(5) 0.059(6) 0.027(4) -0.007(4) -0.004(4) 0.002(4)
C49B 0.047(5) 0.055(6) 0.075(7) 0.004(5) -0.017(5) -0.003(4)
C50A 0.029(4) 0.036(4) 0.035(4) -0.001(3) 0.005(3) 0.000(3)
C50B 0.038(5) 0.039(5) 0.061(6) 0.000(4) 0.002(4) -0.009(4)
C51A 0.028(4) 0.031(4) 0.040(5) 0.000(3) 0.009(3) -0.001(3)
C51B 0.048(5) 0.029(4) 0.041(5) 0.002(4) 0.018(4) -0.004(3)
C52A 0.025(4) 0.040(5) 0.059(5) -0.004(4) 0.020(4) -0.005(3)
C52B 0.087(7) 0.054(6) 0.060(6) 0.011(4) 0.052(6) 0.015(5)
C53A 0.043(5) 0.044(5) 0.077(7) -0.005(5) 0.022(5) 0.004(4)
C53B 0.085(7) 0.052(6) 0.076(7) 0.004(5) 0.053(6) 0.007(5)
C54A 0.032(4) 0.039(5) 0.063(6) 0.018(4) 0.003(4) 0.007(4)
C54B 0.086(7) 0.061(6) 0.039(5) -0.001(5) 0.030(6) -0.015(5)
C55A 0.040(5) 0.053(5) 0.037(5) 0.003(4) 0.003(4) -0.016(4)
C55B 0.055(5) 0.091(7) 0.027(5) -0.005(4) 0.006(4) -0.028(5)
C56A 0.034(4) 0.037(5) 0.038(5) 0.002(3) 0.008(4) -0.002(3)
C56B 0.046(5) 0.051(5) 0.043(5) -0.013(4) 0.017(4) -0.021(4)
C57 0.091(8) 0.102(9) 0.057(7) -0.040(6) 0.027(6) -0.042(6)
C58 0.086(7) 0.060(6) 0.047(6) 0.006(5) -0.002(5) 0.010(5)

loop_
_atom_type_symbol
_atom_type_description
_atom_type_scat_dispersion_real
_atom_type_scat_dispersion_imag
_atom_type_scat_source
Au Au -2.0133 8.8022 'International Tables Vol C Tables 4.2.6.8 and 6.1.1.4'
Pd Pd -0.9988 1.0072 'International Tables Vol C Tables 4.2.6.8 and 6.1.1.4'
P P 0.1023 0.0942 'International Tables Vol C Tables 4.2.6.8 and 6.1.1.4'
N N 0.0061 0.0033 'International Tables Vol C Tables 4.2.6.8 and 6.1.1.4'
Cl Cl 0.1484 0.1585 'International Tables Vol C Tables 4.2.6.8 and 6.1.1.4'
O O 0.0106 0.0060 'International Tables Vol C Tables 4.2.6.8 and 6.1.1.4'
C C 0.0033 0.0016 'International Tables Vol C Tables 4.2.6.8 and 6.1.1.4'
H H 0.0000 0.0000 'International Tables Vol C Tables 4.2.6.8 and 6.1.1.4'

loop_
_geom_angle_atom_site_label_1
_geom_angle_atom_site_label_2
_geom_angle_atom_site_label_3
_geom_angle
P3A Au1A Cl1A 171.90(7)
P3B Au1B Cl1B 171.48(7)
P4A Au2A Cl2A 176.22(7)
P4B Au2B Cl2B 176.49(6)
N1A Pd1A N2A 96.8(2)
N1A Pd1A P2A 179.01(14)
N2A Pd1A P2A 82.27(15)
N1A Pd1A P1A 82.91(14)
N2A Pd1A P1A 178.04(15)
P2A Pd1A P1A 98.07(6)
N1B Pd1B N2B 97.59(19)
N1B Pd1B P1B 82.43(14)
N2B Pd1B P1B 176.88(15)
N1B Pd1B P2B 176.92(16)
N2B Pd1B P2B 81.77(15)
P1B Pd1B P2B 98.37(6)
C4A P1A C9A 107.8(3)
C4A P1A C15A 109.6(3)
C9A P1A C15A 109.7(3)
C4A P1A Pd1A 102.06(19)
C9A P1A Pd1A 113.0(2)
C15A P1A Pd1A 114.2(2)
C4B P1B C9B 108.5(3)
C4B P1B C15B 109.4(3)
C9B P1B C15B 109.8(3)
C4B P1B Pd1B 101.92(19)
C9B P1B Pd1B 112.6(2)
C15B P1B Pd1B 114.2(2)
C8A P2A C27A 107.5(3)
C8A P2A C21A 108.9(3)
C27A P2A C21A 109.4(3)
C8A P2A Pd1A 101.7(2)
C27A P2A Pd1A 112.5(2)
C21A P2A Pd1A 116.2(2)
C8B P2B C21B 108.6(3)
C8B P2B C27B 107.9(3)
C21B P2B C27B 108.1(3)
C8B P2B Pd1B 101.8(2)
C21B P2B Pd1B 118.9(2)
C27B P2B Pd1B 110.9(2)
C4A P3A C33A 109.1(3)
C4A P3A C39A 109.3(3)
C33A P3A C39A 105.6(4)
C4A P3A Au1A 117.7(2)
C33A P3A Au1A 106.2(2)
C39A P3A Au1A 108.3(2)
C4B P3B C39B 109.9(3)
C4B P3B C33B 108.5(3)
C39B P3B C33B 105.8(4)
C4B P3B Au1B 117.5(2)
C39B P3B Au1B 105.1(2)
C33B P3B Au1B 109.4(2)
C8A P4A C45A 111.1(3)
C8A P4A C51A 110.5(3)
C45A P4A C51A 103.4(3)
C8A P4A Au2A 112.7(2)
C45A P4A Au2A 110.2(2)
C51A P4A Au2A 108.4(2)
C8B P4B C45B 109.4(3)
C8B P4B C51B 109.9(3)
C45B P4B C51B 104.6(3)
C8B P4B Au2B 114.7(2)
C45B P4B Au2B 109.6(2)
C51B P4B Au2B 108.0(2)
C3A N1A C1A 108.0(5)
C3A N1A Pd1A 116.8(4)
C1A N1A Pd1A 135.0(4)
C3B N1B C1B 109.5(5)
C3B N1B Pd1B 116.8(4)
C1B N1B Pd1B 133.6(4)
C7A N2A C5A 108.4(5)
C7A N2A Pd1A 117.3(4)
C5A N2A Pd1A 134.3(4)
C7B N2B C5B 109.7(5)
C7B N2B Pd1B 117.0(4)
C5B N2B Pd1B 133.3(4)
C7A O1A C6A 106.9(5)
C3B O1B C2B 108.2(5)
C3A O2A C2A 107.2(5)
C7B O2B C6B 106.9(5)
N1A C1A C2A 105.0(5)
N1A C1A H9 110.8
C2A C1A H9 110.8
N1A C1A H10 110.8
C2A C1A H10 110.8
H9 C1A H10 108.8
N1B C1B C2B 103.2(5)
N1B C1B H1 111.1
C2B C1B H1 111.1
N1B C1B H2 111.1
C2B C1B H2 111.1
H1 C1B H2 109.1
O2A C2A C1A 105.6(6)
O2A C2A H11 110.6
C1A C2A H11 110.6
O2A C2A H12 110.6
C1A C2A H12 110.6
H11 C2A H12 108.7
O1B C2B C1B 105.1(5)
O1B C2B H3 110.7
C1B C2B H3 110.7
O1B C2B H4 110.7
C1B C2B H4 110.7
H3 C2B H4 108.8
N1A C3A O2A 114.2(6)
N1A C3A C4A 126.9(6)
O2A C3A C4A 119.0(6)
N1B C3B O1B 113.7(5)
N1B C3B C4B 126.7(6)
O1B C3B C4B 119.6(5)
C3A C4A P3A 120.7(5)
C3A C4A P1A 110.7(4)
P3A C4A P1A 125.1(4)
C3B C4B P1B 111.6(4)
C3B C4B P3B 122.5(5)
P1B C4B P3B 124.2(3)
N2A C5A C6A 103.5(5)
N2A C5A H13 111.1
C6A C5A H13 111.1
N2A C5A H14 111.1
C6A C5A H14 111.1
H13 C5A H14 109.0
N2B C5B C6B 103.1(5)
N2B C5B H5 111.1
C6B C5B H5 111.1
N2B C5B H6 111.1
C6B C5B H6 111.1
H5 C5B H6 109.1
O1A C6A C5A 104.1(5)
O1A C6A H15 110.9
C5A C6A H15 110.9
O1A C6A H16 110.9
C5A C6A H16 110.9
H15 C6A H16 109.0
O2B C6B C5B 104.8(5)
O2B C6B H7 110.8
C5B C6B H7 110.8
O2B C6B H8 110.8
C5B C6B H8 110.8
H7 C6B H8 108.9
N2A C7A O1A 114.7(6)
N2A C7A C8A 125.3(5)
O1A C7A C8A 120.0(6)
N2B C7B O2B 113.4(6)
N2B C7B C8B 126.0(5)
O2B C7B C8B 120.5(6)
C7A C8A P4A 124.6(4)
C7A C8A P2A 111.4(4)
P4A C8A P2A 122.9(4)
C7B C8B P4B 123.0(5)
C7B C8B P2B 110.3(4)
P4B C8B P2B 125.0(4)
C14A C9A C10A 118.2(7)
C14A C9A P1A 124.2(5)
C10A C9A P1A 117.3(5)
C10B C9B C14B 117.3(6)
C10B C9B P1B 117.9(5)
C14B C9B P1B 124.7(5)
C11A C10A C9A 121.7(7)
C11A C10A H10A 119.1
C9A C10A H10A 119.1
C11B C10B C9B 121.8(7)
C11B C10B H10B 119.1
C9B C10B H10B 119.1
C10A C11A C12A 119.3(8)
C10A C11A H11A 120.3
C12A C11A H11A 120.3
C10B C11B C12B 119.1(7)
C10B C11B H11B 120.5
C12B C11B H11B 120.5
C13A C12A C11A 119.6(8)
C13A C12A H12A 120.2
C11A C12A H12A 120.2
C13B C12B C11B 122.0(8)
C13B C12B H12B 119.0
C11B C12B H12B 119.0
C12A C13A C14A 122.3(8)
C12A C13A H13A 118.8
C14A C13A H13A 118.8
C12B C13B C14B 119.7(7)
C12B C13B H13B 120.2
C14B C13B H13B 120.2
C13A C14A C9A 118.8(8)
C13A C14A H14A 120.6
C9A C14A H14A 120.6
C13B C14B C9B 120.2(6)
C13B C14B H14B 119.9
C9B C14B H14B 119.9
C20A C15A C16A 118.1(7)
C20A C15A P1A 114.7(5)
C16A C15A P1A 127.0(6)
C20B C15B C16B 118.3(7)
C20B C15B P1B 117.7(5)
C16B C15B P1B 123.3(5)
C17A C16A C15A 121.4(8)
C17A C16A H16A 119.3
C15A C16A H16A 119.3
C15B C16B C17B 119.0(7)
C15B C16B H16B 120.5
C17B C16B H16B 120.5
C18A C17A C16A 120.4(8)
C18A C17A H17A 119.8
C16A C17A H17A 119.8
C18B C17B C16B 121.3(8)
C18B C17B H17B 119.4
C16B C17B H17B 119.4
C19A C18A C17A 119.5(8)
C19A C18A H18A 120.3
C17A C18A H18A 120.3
C19B C18B C17B 119.1(8)
C19B C18B H18B 120.5
C17B C18B H18B 120.5
C18A C19A C20A 119.7(8)
C18A C19A H19A 120.2
C20A C19A H19A 120.2
C18B C19B C20B 121.0(8)
C18B C19B H19B 119.5
C20B C19B H19B 119.5
C15A C20A C19A 120.8(8)
C15A C20A H20A 119.6
C19A C20A H20A 119.6
C15B C20B C19B 121.3(8)
C15B C20B H20B 119.4
C19B C20B H20B 119.4
C22A C21A C26A 119.0(7)
C22A C21A P2A 119.0(5)
C26A C21A P2A 121.5(6)
C26B C21B C22B 119.3(7)
C26B C21B P2B 118.1(6)
C22B C21B P2B 122.6(6)
C21A C22A C23A 119.5(8)
C21A C22A H22A 120.3
C23A C22A H22A 120.3
C21B C22B C23B 119.4(8)
C21B C22B H22B 120.3
C23B C22B H22B 120.3
C24A C23A C22A 121.0(10)
C24A C23A H23A 119.5
C22A C23A H23A 119.5
C24B C23B C22B 119.1(8)
C24B C23B H23B 120.4
C22B C23B H23B 120.4
C25A C24A C23A 119.1(10)
C25A C24A H24A 120.4
C23A C24A H24A 120.4
C25B C24B C23B 121.6(9)
C25B C24B H24B 119.2
C23B C24B H24B 119.2
C24A C25A C26A 120.5(10)
C24A C25A H25A 119.7
C26A C25A H25A 119.7
C24B C25B C26B 118.8(9)
C24B C25B H25B 120.6
C26B C25B H25B 120.6
C25A C26A C21A 120.8(9)
C25A C26A H26A 119.6
C21A C26A H26A 119.6
C21B C26B C25B 121.6(8)
C21B C26B H26B 119.2
C25B C26B H26B 119.2
C32A C27A C28A 117.1(7)
C32A C27A P2A 126.2(6)
C28A C27A P2A 116.4(6)
C32B C27B C28B 118.4(7)
C32B C27B P2B 117.8(6)
C28B C27B P2B 123.7(6)
C29A C28A C27A 120.9(8)
C29A C28A H28A 119.6
C27A C28A H28A 119.6
C29B C28B C27B 121.5(7)
C29B C28B H28B 119.3
C27B C28B H28B 119.3
C30A C29A C28A 120.0(9)
C30A C29A H29A 120.0
C28A C29A H29A 120.0
C28B C29B C30B 119.6(8)
C28B C29B H29B 120.2
C30B C29B H29B 120.2
C31A C30A C29A 120.5(9)
C31A C30A H30A 119.8
C29A C30A H30A 119.8
C31B C30B C29B 120.3(8)
C31B C30B H30B 119.8
C29B C30B H30B 119.8
C30A C31A C32A 119.9(8)
C30A C31A H31A 120.1
C32A C31A H31A 120.1
C30B C31B C32B 120.8(9)
C30B C31B H31B 119.6
C32B C31B H31B 119.6
C27A C32A C31A 121.5(8)
C27A C32A H32A 119.2
C31A C32A H32A 119.2
C27B C32B C31B 119.4(8)
C27B C32B H32B 120.3
C31B C32B H32B 120.3
C34A C33A C38A 116.8(8)
C34A C33A P3A 122.6(5)
C38A C33A P3A 120.5(6)
C34B C33B C38B 118.2(8)
C34B C33B P3B 118.9(6)
C38B C33B P3B 122.9(7)
C35A C34A C33A 120.8(8)
C35A C34A H34A 119.6
C33A C34A H34A 119.6
C33B C34B C35B 122.0(9)
C33B C34B H34B 119.0
C35B C34B H34B 119.0
C34A C35A C36A 119.0(9)
C34A C35A H35A 120.5
C36A C35A H35A 120.5
C36B C35B C34B 118.4(10)
C36B C35B H35B 120.8
C34B C35B H35B 120.8
C37A C36A C35A 120.6(10)
C37A C36A H36A 119.7
C35A C36A H36A 119.7
C37B C36B C35B 121.4(10)
C37B C36B H36B 119.3
C35B C36B H36B 119.3
C36A C37A C38A 120.9(10)
C36A C37A H37A 119.6
C38A C37A H37A 119.6
C36B C37B C38B 120.2(10)
C36B C37B H37B 119.9
C38B C37B H37B 119.9
C37A C38A C33A 121.9(9)
C37A C38A H38A 119.1
C33A C38A H38A 119.1
C33B C38B C37B 119.8(10)
C33B C38B H38B 120.1
C37B C38B H38B 120.1
C40A C39A C44A 118.7(8)
C40A C39A P3A 123.2(7)
C44A C39A P3A 118.1(6)
C40B C39B C44B 118.3(7)
C40B C39B P3B 122.3(6)
C44B C39B P3B 119.1(6)
C39A C40A C41A 120.3(10)
C39A C40A H40A 119.9
C41A C40A H40A 119.9
C39B C40B C41B 118.8(8)
C39B C40B H40B 120.6
C41B C40B H40B 120.6
C42A C41A C40A 119.1(10)
C42A C41A H41A 120.5
C40A C41A H41A 120.5
C42B C41B C40B 120.4(9)
C42B C41B H41B 119.8
C40B C41B H41B 119.8
C41A C42A C43A 122.5(9)
C41A C42A H42A 118.7
C43A C42A H42A 118.7
C43B C42B C41B 120.1(9)
C43B C42B H42B 120.0
C41B C42B H42B 120.0
C42A C43A C44A 117.8(10)
C42A C43A H43A 121.1
C44A C43A H43A 121.1
C42B C43B C44B 120.7(9)
C42B C43B H43B 119.7
C44B C43B H43B 119.7
C39A C44A C43A 121.6(9)
C39A C44A H44A 119.2
C43A C44A H44A 119.2
C43B C44B C39B 121.7(8)
C43B C44B H44B 119.2
C39B C44B H44B 119.2
C50A C45A C46A 118.9(6)
C50A C45A P4A 120.3(5)
C46A C45A P4A 120.7(6)
C50B C45B C46B 118.8(7)
C50B C45B P4B 122.0(5)
C46B C45B P4B 118.9(6)
C45A C46A C47A 118.8(7)
C45A C46A H46A 120.6
C47A C46A H46A 120.6
C47B C46B C45B 119.2(8)
C47B C46B H46B 120.4
C45B C46B H46B 120.4
C48A C47A C46A 121.5(7)
C48A C47A H47A 119.2
C46A C47A H47A 119.2
C48B C47B C46B 121.4(8)
C48B C47B H47B 119.3
C46B C47B H47B 119.3
C47A C48A C49A 119.6(7)
C47A C48A H48A 120.2
C49A C48A H48A 120.2
C47B C48B C49B 119.7(9)
C47B C48B H48B 120.1
C49B C48B H48B 120.1
C50A C49A C48A 119.1(7)
C50A C49A H49A 120.4
C48A C49A H49A 120.4
C50B C49B C48B 120.5(9)
C50B C49B H49B 119.8
C48B C49B H49B 119.8
C49A C50A C45A 122.1(6)
C49A C50A H50A 119.0
C45A C50A H50A 119.0
C49B C50B C45B 120.4(7)
C49B C50B H50B 119.8
C45B C50B H50B 119.8
C56A C51A C52A 120.7(6)
C56A C51A P4A 120.7(5)
C52A C51A P4A 118.4(5)
C56B C51B C52B 119.3(7)
C56B C51B P4B 119.0(5)
C52B C51B P4B 121.5(6)
C53A C52A C51A 119.0(7)
C53A C52A H52A 120.5
C51A C52A H52A 120.5
C51B C52B C53B 118.2(8)
C51B C52B H52B 120.9
C53B C52B H52B 120.9
C54A C53A C52A 121.2(7)
C54A C53A H53A 119.4
C52A C53A H53A 119.4
C54B C53B C52B 120.2(8)
C54B C53B H53B 119.9
C52B C53B H53B 119.9
C53A C54A C55A 118.6(7)
C53A C54A H54A 120.7
C55A C54A H54A 120.7
C55B C54B C53B 119.9(8)
C55B C54B H54B 120.0
C53B C54B H54B 120.0
C56A C55A C54A 120.8(7)
C56A C55A H55A 119.6
C54A C55A H55A 119.6
C54B C55B C56B 120.6(8)
C54B C55B H55B 119.7
C56B C55B H55B 119.7
C55A C56A C51A 119.8(7)
C55A C56A H56A 120.1
C51A C56A H56A 120.1
C51B C56B C55B 121.6(7)
C51B C56B H56B 119.2
C55B C56B H56B 119.2
Cl4 C57 Cl3 108.8(5)
Cl4 C57 Cl5 109.9(6)
Cl3 C57 Cl5 105.8(5)
Cl4 C57 H57 110.7
Cl3 C57 H57 110.7
Cl5 C57 H57 110.7
Cl8 C58 Cl7 111.4(5)
Cl8 C58 Cl6 113.5(5)
Cl7 C58 Cl6 110.0(5)
Cl8 C58 H58 107.2
Cl7 C58 H58 107.2
Cl6 C58 H58 107.2

loop_
_geom_bond_atom_site_label_1
_geom_bond_atom_site_label_2
_geom_bond_distance
Au1A P3A 2.2401(17)
Au1A Cl1A 2.2846(17)
Au1B P3B 2.2336(17)
Au1B Cl1B 2.2913(17)
Au2A P4A 2.2401(17)
Au2A Cl2A 2.2989(17)
Au2B P4B 2.2373(17)
Au2B Cl2B 2.2843(19)
Pd1A N1A 2.072(5)
Pd1A N2A 2.085(4)
Pd1A P2A 2.2756(18)
Pd1A P1A 2.2866(15)
Pd1B N1B 2.077(5)
Pd1B N2B 2.083(4)
Pd1B P1B 2.2788(15)
Pd1B P2B 2.2822(18)
P1A C4A 1.774(7)
P1A C9A 1.798(7)
P1A C15A 1.829(6)
P1B C4B 1.768(6)
P1B C9B 1.794(7)
P1B C15B 1.828(7)
P2A C8A 1.770(6)
P2A C27A 1.798(7)
P2A C21A 1.815(7)
P2B C8B 1.782(6)
P2B C21B 1.823(7)
P2B C27B 1.831(7)
P3A C4A 1.760(6)
P3A C33A 1.799(8)
P3A C39A 1.826(8)
P3B C4B 1.771(6)
P3B C39B 1.812(7)
P3B C33B 1.825(7)
P4A C8A 1.766(6)
P4A C45A 1.831(7)
P4A C51A 1.835(7)
P4B C8B 1.758(6)
P4B C45B 1.821(7)
P4B C51B 1.831(7)
N1A C3A 1.311(7)
N1A C1A 1.463(8)
N1B C3B 1.310(7)
N1B C1B 1.483(7)
N2A C7A 1.309(8)
N2A C5A 1.460(7)
N2B C7B 1.322(8)
N2B C5B 1.453(7)
Cl3 C57 1.770(10)
Cl4 C57 1.724(8)
Cl5 C57 1.790(10)
Cl6 C58 1.748(8)
Cl7 C58 1.709(9)
Cl8 C58 1.707(8)
O1A C7A 1.346(6)
O1A C6A 1.449(7)
O1B C3B 1.360(7)
O1B C2B 1.457(7)
O2A C3A 1.355(8)
O2A C2A 1.445(7)
O2B C7B 1.353(6)
O2B C6B 1.458(7)
C1A C2A 1.471(9)
C1A H9 0.9700
C1A H10 0.9700
C1B C2B 1.513(9)
C1B H1 0.9700
C1B H2 0.9700
C2A H11 0.9700
C2A H12 0.9700
C2B H3 0.9700
C2B H4 0.9700
C3A C4A 1.405(8)
C3B C4B 1.373(8)
C5A C6A 1.514(8)
C5A H13 0.9700
C5A H14 0.9700
C5B C6B 1.511(9)
C5B H5 0.9700
C5B H6 0.9700
C6A H15 0.9700
C6A H16 0.9700
C6B H7 0.9700
C6B H8 0.9700
C7A C8A 1.402(8)
C7B C8B 1.389(8)
C9A C14A 1.405(9)
C9A C10A 1.414(9)
C9B C10B 1.397(9)
C9B C14B 1.413(8)
C10A C11A 1.383(10)
C10A H10A 0.9300
C10B C11B 1.376(10)
C10B H10B 0.9300
C11A C12A 1.396(11)
C11A H11A 0.9300
C11B C12B 1.380(10)
C11B H11B 0.9300
C12A C13A 1.365(12)
C12A H12A 0.9300
C12B C13B 1.342(10)
C12B H12B 0.9300
C13A C14A 1.401(11)
C13A H13A 0.9300
C13B C14B 1.408(9)
C13B H13B 0.9300
C14A H14A 0.9300
C14B H14B 0.9300
C15A C20A 1.349(10)
C15A C16A 1.371(10)
C15B C20B 1.351(9)
C15B C16B 1.383(9)
C16A C17A 1.373(11)
C16A H16A 0.9300
C16B C17B 1.402(10)
C16B H16B 0.9300
C17A C18A 1.358(11)
C17A H17A 0.9300
C17B C18B 1.359(11)
C17B H17B 0.9300
C18A C19A 1.355(10)
C18A H18A 0.9300
C18B C19B 1.325(11)
C18B H18B 0.9300
C19A C20A 1.412(11)
C19A H19A 0.9300
C19B C20B 1.395(10)
C19B H19B 0.9300
C20A H20A 0.9300
C20B H20B 0.9300
C21A C22A 1.365(10)
C21A C26A 1.389(9)
C21B C26B 1.343(10)
C21B C22B 1.383(9)
C22A C23A 1.401(11)
C22A H22A 0.9300
C22B C23B 1.399(11)
C22B H22B 0.9300
C23A C24A 1.371(14)
C23A H23A 0.9300
C23B C24B 1.356(13)
C23B H23B 0.9300
C24A C25A 1.361(15)
C24A H24A 0.9300
C24B C25B 1.348(13)
C24B H24B 0.9300
C25A C26A 1.376(12)
C25A H25A 0.9300
C25B C26B 1.387(11)
C25B H25B 0.9300
C26A H26A 0.9300
C26B H26B 0.9300
C27A C32A 1.377(9)
C27A C28A 1.392(10)
C27B C32B 1.380(10)
C27B C28B 1.390(9)
C28A C29A 1.374(11)
C28A H28A 0.9300
C28B C29B 1.359(10)
C28B H28B 0.9300
C29A C30A 1.367(12)
C29A H29A 0.9300
C29B C30B 1.371(12)
C29B H29B 0.9300
C30A C31A 1.344(12)
C30A H30A 0.9300
C30B C31B 1.351(12)
C30B H30B 0.9300
C31A C32A 1.382(10)
C31A H31A 0.9300
C31B C32B 1.394(11)
C31B H31B 0.9300
C32A H32A 0.9300
C32B H32B 0.9300
C33A C34A 1.389(10)
C33A C38A 1.404(9)
C33B C34B 1.375(10)
C33B C38B 1.379(11)
C34A C35A 1.387(11)
C34A H34A 0.9300
C34B C35B 1.380(11)
C34B H34B 0.9300
C35A C36A 1.390(13)
C35A H35A 0.9300
C35B C36B 1.359(14)
C35B H35B 0.9300
C36A C37A 1.334(14)
C36A H36A 0.9300
C36B C37B 1.352(14)
C36B H36B 0.9300
C37A C38A 1.345(13)
C37A H37A 0.9300
C37B C38B 1.388(12)
C37B H37B 0.9300
C38A H38A 0.9300
C38B H38B 0.9300
C39A C40A 1.360(11)
C39A C44A 1.375(11)
C39B C40B 1.373(9)
C39B C44B 1.383(9)
C40A C41A 1.418(12)
C40A H40A 0.9300
C40B C41B 1.400(11)
C40B H40B 0.9300
C41A C42A 1.343(13)
C41A H41A 0.9300
C41B C42B 1.377(12)
C41B H41B 0.9300
C42A C43A 1.357(13)
C42A H42A 0.9300
C42B C43B 1.320(12)
C42B H42B 0.9300
C43A C44A 1.403(11)
C43A H43A 0.9300
C43B C44B 1.356(11)
C43B H43B 0.9300
C44A H44A 0.9300
C44B H44B 0.9300
C45A C50A 1.386(9)
C45A C46A 1.395(8)
C45B C50B 1.382(10)
C45B C46B 1.406(9)
C46A C47A 1.403(9)
C46A H46A 0.9300
C46B C47B 1.383(11)
C46B H46B 0.9300
C47A C48A 1.362(10)
C47A H47A 0.9300
C47B C48B 1.344(12)
C47B H47B 0.9300
C48A C49A 1.402(9)
C48A H48A 0.9300
C48B C49B 1.388(11)
C48B H48B 0.9300
C49A C50A 1.369(9)
C49A H49A 0.9300
C49B C50B 1.365(10)
C49B H49B 0.9300
C50A H50A 0.9300
C50B H50B 0.9300
C51A C56A 1.380(9)
C51A C52A 1.388(9)
C51B C56B 1.367(10)
C51B C52B 1.378(9)
C52A C53A 1.383(10)
C52A H52A 0.9300
C52B C53B 1.448(11)
C52B H52B 0.9300
C53A C54A 1.378(11)
C53A H53A 0.9300
C53B C54B 1.363(12)
C53B H53B 0.9300
C54A C55A 1.404(10)
C54A H54A 0.9300
C54B C55B 1.350(10)
C54B H54B 0.9300
C55A C56A 1.365(9)
C55A H55A 0.9300
C55B C56B 1.383(9)
C55B H55B 0.9300
C56A H56A 0.9300
C56B H56B 0.9300
C57 H57 0.9800
C58 H58 0.9800
